data_2235537
loop_
_publ_author_name
'Choi, Hong Dae'
'Seo, Pil Ja'
'Lee, Uk'

_publ_section_title
;
 5-Bromo-2-methyl-3-(4-methylphenylsulfonyl)-1-benzofuran
;
_journal_coeditor_code LD2064
_journal_issue 7
_journal_name_full 'Acta Crystallographica Section E'
_journal_page_first o2143
_journal_paper_doi 10.1107/S1600536812026918
_journal_volume 68
_journal_year 2012
_chemical_formula_iupac 'C16 H13 Br O3 S'
_chemical_formula_moiety 'C16 H13 Br O3 S'
_chemical_formula_sum 'C16 H13 Br O3 S'
_chemical_formula_weight 365.23
_chemical_name_systematic
;
5-Bromo-2-methyl-3-(4-methylphenylsulfonyl)-1-benzofuran
;
_space_group_IT_number 2
_symmetry_cell_setting triclinic
_symmetry_space_group_name_Hall '-P 1'
_symmetry_space_group_name_H-M 'P -1'
_atom_sites_solution_hydrogens difmap
_atom_sites_solution_primary direct
_atom_sites_solution_secondary difmap
_cell_angle_alpha 112.987(2)
_cell_angle_beta 90.340(2)
_cell_angle_gamma 107.903(2)
_cell_formula_units_Z 2
_cell_length_a 7.2126(2)
_cell_length_b 10.3607(3)
_cell_length_c 11.1748(3)
_cell_measurement_reflns_used 5035
_cell_measurement_temperature 173(2)
_cell_measurement_theta_max 28.01
_cell_measurement_theta_min 3.00
_cell_volume 723.93(4)
_computing_cell_refinement '<i>SAINT</i> (Bruker, 2009)'
_computing_data_collection '<i>APEX2</i> (Bruker, 2009)'
_computing_data_reduction '<i>SAINT</i> (Bruker, 2009)'
_computing_molecular_graphics '<i>ORTEP-3</i> (Farrugia, 1997) and <i>DIAMOND</i> (Brandenburg, 1998)'
_computing_publication_material '<i>SHELXL97</i> (Sheldrick, 2008)'
_computing_structure_refinement '<i>SHELXL97</i> (Sheldrick, 2008)'
_computing_structure_solution '<i>SHELXS97</i> (Sheldrick, 2008)'
_diffrn_ambient_temperature 173(2)
_diffrn_detector_area_resol_mean 10.0
_diffrn_measured_fraction_theta_full 0.998
_diffrn_measured_fraction_theta_max 0.998
_diffrn_measurement_device_type 'Bruker SMART APEXII CCD'
_diffrn_measurement_method '\f and \w scans'
_diffrn_radiation_monochromator 'graphite multilayer'
_diffrn_radiation_source 'rotating anode'
_diffrn_radiation_type MoK\a
_diffrn_radiation_wavelength 0.71073
_diffrn_reflns_av_R_equivalents 0.0366
_diffrn_reflns_av_sigmaI/netI 0.0340
_diffrn_reflns_limit_h_max 9
_diffrn_reflns_limit_h_min -9
_diffrn_reflns_limit_k_max 13
_diffrn_reflns_limit_k_min -13
_diffrn_reflns_limit_l_max 14
_diffrn_reflns_limit_l_min -14
_diffrn_reflns_number 13654
_diffrn_reflns_theta_full 28.36
_diffrn_reflns_theta_max 28.36
_diffrn_reflns_theta_min 2.00
_diffrn_standards_number 0
_exptl_absorpt_coefficient_mu 2.990
_exptl_absorpt_correction_T_max 0.7457
_exptl_absorpt_correction_T_min 0.5625
_exptl_absorpt_correction_type multi-scan
_exptl_absorpt_process_details '(<i>SADABS</i>; Bruker, 2009)'
_exptl_crystal_colour colourless
_exptl_crystal_density_diffrn 1.676
_exptl_crystal_density_method 'not measured'
_exptl_crystal_description block
_exptl_crystal_F_000 368
_exptl_crystal_size_max 0.24
_exptl_crystal_size_mid 0.16
_exptl_crystal_size_min 0.14
_refine_diff_density_max 0.611
_refine_diff_density_min -0.375
_refine_ls_extinction_method none
_refine_ls_goodness_of_fit_ref 1.031
_refine_ls_hydrogen_treatment constr
_refine_ls_matrix_type full
_refine_ls_number_parameters 192
_refine_ls_number_reflns 3618
_refine_ls_number_restraints 0
_refine_ls_restrained_S_all 1.031
_refine_ls_R_factor_all 0.0455
_refine_ls_R_factor_gt 0.0340
_refine_ls_shift/su_max 0.001
_refine_ls_shift/su_mean 0.000
_refine_ls_structure_factor_coef Fsqd
_refine_ls_weighting_details 'calc w=1/[\s^2^(Fo^2^)+(0.0410P)^2^+0.3896P] where P=(Fo^2^+2Fc^2^)/3'
_refine_ls_weighting_scheme calc
_refine_ls_wR_factor_gt 0.0823
_refine_ls_wR_factor_ref 0.0872
_reflns_number_gt 2977
_reflns_number_total 3618
_reflns_threshold_expression I>2\s(I)
_cod_data_source_file ld2064.cif
_cod_data_source_block I
_cod_original_cell_volume 723.93(3)
_cod_database_code 2235537
_cod_database_fobs_code 2235537

loop_
_symmetry_equiv_pos_as_xyz
'x, y, z'
'-x, -y, -z'

loop_
_atom_site_type_symbol
_atom_site_label
_atom_site_fract_x
_atom_site_fract_y
_atom_site_fract_z
_atom_site_U_iso_or_equiv
_atom_site_adp_type
_atom_site_calc_flag
_atom_site_refinement_flags
_atom_site_occupancy
_atom_site_symmetry_multiplicity
Br Br1 0.15488(4) 1.00069(3) 0.87021(2) 0.04424(11) Uani d . 1 2
S S1 -0.00690(8) 0.60478(6) 0.27695(5) 0.02645(13) Uani d . 1 2
O O1 0.3145(2) 1.01741(18) 0.35296(17) 0.0327(4) Uani d . 1 2
O O2 -0.1043(2) 0.5621(2) 0.14793(15) 0.0359(4) Uani d . 1 2
O O3 -0.1223(2) 0.58519(18) 0.37716(15) 0.0315(4) Uani d . 1 2
C C1 0.1341(3) 0.7923(2) 0.3393(2) 0.0261(4) Uani d . 1 2
C C2 0.1767(3) 0.8934(2) 0.4763(2) 0.0253(4) Uani d . 1 2
C C3 0.1348(3) 0.8827(3) 0.5943(2) 0.0277(5) Uani d . 1 2
H H3 0.0613 0.7907 0.5969 0.033 Uiso calc R 1 2
C C4 0.2051(3) 1.0124(3) 0.7073(2) 0.0321(5) Uani d . 1 2
C C5 0.3109(4) 1.1496(3) 0.7075(3) 0.0360(5) Uani d . 1 2
H H5 0.3537 1.2360 0.7879 0.043 Uiso calc R 1 2
C C6 0.3537(3) 1.1604(3) 0.5906(3) 0.0353(5) Uani d . 1 2
H H6 0.4257 1.2528 0.5881 0.042 Uiso calc R 1 2
C C7 0.2871(3) 1.0310(3) 0.4783(2) 0.0290(5) Uani d . 1 2
C C8 0.2210(3) 0.8717(3) 0.2700(2) 0.0295(5) Uani d . 1 2
C C9 0.2361(4) 0.8320(3) 0.1296(2) 0.0387(6) Uani d . 1 2
H H9A 0.3738 0.8462 0.1160 0.058 Uiso calc R 1 2
H H9B 0.1888 0.8958 0.1008 0.058 Uiso calc R 1 2
H H9C 0.1557 0.7276 0.0785 0.058 Uiso calc R 1 2
C C10 0.1604(3) 0.5089(2) 0.2602(2) 0.0261(4) Uani d . 1 2
C C11 0.2062(3) 0.4715(3) 0.3602(2) 0.0300(5) Uani d . 1 2
H H11 0.1513 0.5010 0.4395 0.036 Uiso calc R 1 2
C C12 0.3325(4) 0.3911(3) 0.3435(2) 0.0334(5) Uani d . 1 2
H H12 0.3611 0.3630 0.4110 0.040 Uiso calc R 1 2
C C13 0.4185(3) 0.3503(3) 0.2297(2) 0.0317(5) Uani d . 1 2
C C14 0.3751(4) 0.3926(3) 0.1327(2) 0.0353(5) Uani d . 1 2
H H14 0.4359 0.3679 0.0556 0.042 Uiso calc R 1 2
C C15 0.2461(4) 0.4695(3) 0.1453(2) 0.0334(5) Uani d . 1 2
H H15 0.2156 0.4956 0.0768 0.040 Uiso calc R 1 2
C C16 0.5507(4) 0.2586(3) 0.2102(3) 0.0420(6) Uani d . 1 2
H H16A 0.4759 0.1540 0.1549 0.063 Uiso calc R 1 2
H H16B 0.6016 0.2675 0.2956 0.063 Uiso calc R 1 2
H H16C 0.6609 0.2943 0.1673 0.063 Uiso calc R 1 2

loop_
_atom_site_aniso_label
_atom_site_aniso_U_11
_atom_site_aniso_U_22
_atom_site_aniso_U_33
_atom_site_aniso_U_12
_atom_site_aniso_U_13
_atom_site_aniso_U_23
Br1 0.05295(18) 0.05149(18) 0.02791(13) 0.02311(14) 0.00691(11) 0.01176(11)
S1 0.0248(3) 0.0301(3) 0.0224(2) 0.0043(2) 0.00156(19) 0.0125(2)
O1 0.0310(8) 0.0322(9) 0.0430(9) 0.0105(7) 0.0085(7) 0.0237(7)
O2 0.0321(8) 0.0457(10) 0.0261(8) 0.0068(8) -0.0045(6) 0.0159(7)
O3 0.0286(8) 0.0337(9) 0.0298(8) 0.0040(7) 0.0058(6) 0.0155(7)
C1 0.0242(10) 0.0293(11) 0.0292(10) 0.0098(9) 0.0043(8) 0.0160(9)
C2 0.0201(9) 0.0261(11) 0.0306(10) 0.0082(8) 0.0030(8) 0.0124(9)
C3 0.0249(10) 0.0278(12) 0.0300(10) 0.0082(9) 0.0023(8) 0.0119(9)
C4 0.0295(11) 0.0361(13) 0.0320(11) 0.0142(10) 0.0039(9) 0.0130(10)
C5 0.0319(12) 0.0293(12) 0.0410(13) 0.0117(10) -0.0017(10) 0.0075(10)
C6 0.0279(11) 0.0257(12) 0.0518(14) 0.0080(10) 0.0014(10) 0.0163(11)
C7 0.0234(10) 0.0310(12) 0.0392(12) 0.0113(9) 0.0052(9) 0.0194(10)
C8 0.0248(10) 0.0342(12) 0.0358(11) 0.0109(9) 0.0050(9) 0.0202(10)
C9 0.0404(13) 0.0507(16) 0.0388(13) 0.0173(12) 0.0127(11) 0.0308(12)
C10 0.0279(10) 0.0217(10) 0.0239(9) 0.0023(9) -0.0010(8) 0.0093(8)
C11 0.0319(11) 0.0341(12) 0.0241(10) 0.0079(10) 0.0050(8) 0.0145(9)
C12 0.0358(12) 0.0340(13) 0.0334(11) 0.0078(10) 0.0017(10) 0.0200(10)
C13 0.0290(11) 0.0224(11) 0.0372(12) 0.0027(9) 0.0017(9) 0.0103(9)
C14 0.0428(13) 0.0333(13) 0.0272(11) 0.0122(11) 0.0090(10) 0.0102(10)
C15 0.0414(13) 0.0356(13) 0.0228(10) 0.0109(11) 0.0037(9) 0.0130(9)
C16 0.0402(14) 0.0336(14) 0.0546(16) 0.0122(11) 0.0097(12) 0.0209(12)

loop_
_atom_type_symbol
_atom_type_description
_atom_type_scat_dispersion_real
_atom_type_scat_dispersion_imag
_atom_type_scat_source
C C 0.0033 0.0016 'International Tables Vol C Tables 4.2.6.8 and 6.1.1.4'
H H 0.0000 0.0000 'International Tables Vol C Tables 4.2.6.8 and 6.1.1.4'
O O 0.0106 0.0060 'International Tables Vol C Tables 4.2.6.8 and 6.1.1.4'
S S 0.1246 0.1234 'International Tables Vol C Tables 4.2.6.8 and 6.1.1.4'
Br Br -0.2901 2.4595 'International Tables Vol C Tables 4.2.6.8 and 6.1.1.4'

loop_
_geom_angle_atom_site_label_1
_geom_angle_atom_site_label_2
_geom_angle_atom_site_label_3
_geom_angle_site_symmetry_3
_geom_angle
C4 Br1 Br1 2_577 152.33(7)
O2 S1 O3 . 119.55(10)
O2 S1 C1 . 108.57(11)
O3 S1 C1 . 106.20(10)
O2 S1 C10 . 107.83(10)
O3 S1 C10 . 108.00(10)
C1 S1 C10 . 105.93(10)
C8 O1 C7 . 107.36(17)
C8 C1 C2 . 107.5(2)
C8 C1 S1 . 127.18(18)
C2 C1 S1 . 125.28(16)
C3 C2 C7 . 119.3(2)
C3 C2 C1 . 136.0(2)
C7 C2 C1 . 104.72(19)
C4 C3 C2 . 116.8(2)
C4 C3 H3 . 121.6
C2 C3 H3 . 121.6
C3 C4 C5 . 123.3(2)
C3 C4 Br1 . 117.80(18)
C5 C4 Br1 . 118.86(18)
C6 C5 C4 . 120.0(2)
C6 C5 H5 . 120.0
C4 C5 H5 . 120.0
C7 C6 C5 . 116.8(2)
C7 C6 H6 . 121.6
C5 C6 H6 . 121.6
C6 C7 O1 . 126.0(2)
C6 C7 C2 . 123.8(2)
O1 C7 C2 . 110.19(19)
C1 C8 O1 . 110.2(2)
C1 C8 C9 . 133.6(2)
O1 C8 C9 . 116.2(2)
C8 C9 H9A . 109.5
C8 C9 H9B . 109.5
H9A C9 H9B . 109.5
C8 C9 H9C . 109.5
H9A C9 H9C . 109.5
H9B C9 H9C . 109.5
C11 C10 C15 . 120.3(2)
C11 C10 S1 . 120.07(18)
C15 C10 S1 . 119.65(18)
C12 C11 C10 . 119.4(2)
C12 C11 H11 . 120.3
C10 C11 H11 . 120.3
C11 C12 C13 . 121.2(2)
C11 C12 H12 . 119.4
C13 C12 H12 . 119.4
C14 C13 C12 . 118.4(2)
C14 C13 C16 . 120.6(2)
C12 C13 C16 . 121.0(2)
C15 C14 C13 . 121.6(2)
C15 C14 H14 . 119.2
C13 C14 H14 . 119.2
C14 C15 C10 . 119.1(2)
C14 C15 H15 . 120.5
C10 C15 H15 . 120.5
C13 C16 H16A . 109.5
C13 C16 H16B . 109.5
H16A C16 H16B . 109.5
C13 C16 H16C . 109.5
H16A C16 H16C . 109.5
H16B C16 H16C . 109.5

loop_
_geom_bond_atom_site_label_1
_geom_bond_atom_site_label_2
_geom_bond_site_symmetry_2
_geom_bond_distance
Br1 Br1 2_577 3.6736(5)
Br1 C4 . 1.901(2)
S1 O2 . 1.4376(16)
S1 O3 . 1.4395(16)
S1 C1 . 1.736(2)
S1 C10 . 1.753(2)
O1 C8 . 1.366(3)
O1 C7 . 1.374(3)
C1 C8 . 1.363(3)
C1 C2 . 1.442(3)
C2 C3 . 1.392(3)
C2 C7 . 1.395(3)
C3 C4 . 1.380(3)
C3 H3 . 0.9500
C4 C5 . 1.391(4)
C5 C6 . 1.382(4)
C5 H5 . 0.9500
C6 C7 . 1.373(3)
C6 H6 . 0.9500
C8 C9 . 1.472(3)
C9 H9A . 0.9800
C9 H9B . 0.9800
C9 H9C . 0.9800
C10 C11 . 1.385(3)
C10 C15 . 1.397(3)
C11 C12 . 1.381(4)
C11 H11 . 0.9500
C12 C13 . 1.390(3)
C12 H12 . 0.9500
C13 C14 . 1.384(3)
C13 C16 . 1.503(4)
C14 C15 . 1.375(4)
C14 H14 . 0.9500
C15 H15 . 0.9500
C16 H16A . 0.9800
C16 H16B . 0.9800
C16 H16C . 0.9800

loop_
_geom_hbond_atom_site_label_D
_geom_hbond_atom_site_label_H
_geom_hbond_atom_site_label_A
_geom_hbond_site_symmetry_A
_geom_hbond_distance_DH
_geom_hbond_distance_HA
_geom_hbond_distance_DA
_geom_hbond_angle_DHA
C11 H11 O3 2_566 0.95 2.52 3.236(3) 132.2
C15 H15 O2 2_565 0.95 2.41 3.287(3) 153.0

loop_
_geom_torsion_atom_site_label_1
_geom_torsion_atom_site_label_2
_geom_torsion_atom_site_label_3
_geom_torsion_atom_site_label_4
_geom_torsion
O2 S1 C1 C8 -29.7(2)
O3 S1 C1 C8 -159.5(2)
C10 S1 C1 C8 85.8(2)
O2 S1 C1 C2 148.94(19)
O3 S1 C1 C2 19.2(2)
C10 S1 C1 C2 -95.5(2)
C8 C1 C2 C3 -178.9(3)
S1 C1 C2 C3 2.2(4)
C8 C1 C2 C7 1.0(2)
S1 C1 C2 C7 -177.92(17)
C7 C2 C3 C4 0.8(3)
C1 C2 C3 C4 -179.3(2)
C2 C3 C4 C5 0.9(4)
C2 C3 C4 Br1 -178.74(16)
C3 C4 C5 C6 -1.3(4)
Br1 C4 C5 C6 178.33(18)
C4 C5 C6 C7 0.0(4)
C5 C6 C7 O1 -179.7(2)
C5 C6 C7 C2 1.7(4)
C8 O1 C7 C6 -178.4(2)
C8 O1 C7 C2 0.4(2)
C3 C2 C7 C6 -2.1(3)
C1 C2 C7 C6 177.9(2)
C3 C2 C7 O1 179.09(19)
C1 C2 C7 O1 -0.8(2)
C2 C1 C8 O1 -0.8(3)
S1 C1 C8 O1 178.09(16)
C2 C1 C8 C9 177.9(3)
S1 C1 C8 C9 -3.2(4)
C7 O1 C8 C1 0.3(2)
C7 O1 C8 C9 -178.7(2)
O2 S1 C10 C11 -150.10(18)
O3 S1 C10 C11 -19.6(2)
C1 S1 C10 C11 93.82(19)
O2 S1 C10 C15 29.5(2)
O3 S1 C10 C15 159.94(17)
C1 S1 C10 C15 -86.62(19)
C15 C10 C11 C12 -2.0(3)
S1 C10 C11 C12 177.55(17)
C10 C11 C12 C13 1.7(3)
C11 C12 C13 C14 0.2(3)
C11 C12 C13 C16 -178.0(2)
C12 C13 C14 C15 -1.8(4)
C16 C13 C14 C15 176.4(2)
C13 C14 C15 C10 1.5(4)
C11 C10 C15 C14 0.4(3)
S1 C10 C15 C14 -179.15(18)
